data_4072427
loop_
_publ_author_name
'Panichakul, Duanghathai'
'Su, Yan'
'Li, Yongxin'
'Deng, Weiqiao'
'Zhao, Jing'
'Li, Xingwei'

_publ_section_title
;
 A Rare \h3Binding Mode of Aryloxides in Iridium, Rhodium, and Ruthenium
 Complexes
;
_journal_issue 24
_journal_name_full Organometallics
_journal_page_first 6390
_journal_paper_doi 10.1021/om800985u
_journal_volume 27
_journal_year 2008
_chemical_absolute_configuration ad
_chemical_formula_moiety 'C30 H27 Ir O2'
_chemical_formula_sum 'C30 H27 Ir O2'
_chemical_formula_weight 611.72
_chemical_name_systematic
;

 ?

;
_space_group_IT_number 19
_symmetry_cell_setting orthorhombic
_symmetry_space_group_name_Hall 'P 2ac 2ab'
_symmetry_space_group_name_H-M 'P 21 21 21'
_atom_sites_solution_hydrogens geom
_atom_sites_solution_primary direct
_atom_sites_solution_secondary difmap
_audit_creation_method SHELXL-97
_cell_angle_alpha 90.00
_cell_angle_beta 90.00
_cell_angle_gamma 90.00
_cell_formula_units_Z 8
_cell_length_a 8.0561(3)
_cell_length_b 19.3133(10)
_cell_length_c 29.9033(15)
_cell_measurement_reflns_used 5742
_cell_measurement_temperature 173(2)
_cell_measurement_theta_max 27.84
_cell_measurement_theta_min 2.62
_cell_volume 4652.7(4)
_computing_cell_refinement 'Bruker SMART'
_computing_data_collection 'Bruker SMART'
_computing_data_reduction 'Bruker SAINT'
_computing_molecular_graphics 'Bruker SHELXTL'
_computing_publication_material 'Bruker SHELXTL'
_computing_structure_refinement 'SHELXL-97 (Sheldrick, 1997)'
_computing_structure_solution 'SHELXS-97 (Sheldrick, 1990)'
_diffrn_ambient_temperature 173(2)
_diffrn_measured_fraction_theta_full 0.998
_diffrn_measured_fraction_theta_max 0.998
_diffrn_measurement_device_type 'CCD area detector'
_diffrn_measurement_method 'phi and omega scans'
_diffrn_radiation_monochromator graphite
_diffrn_radiation_source 'fine-focus sealed tube'
_diffrn_radiation_type MoK\a
_diffrn_radiation_wavelength 0.71073
_diffrn_reflns_av_R_equivalents 0.0606
_diffrn_reflns_av_sigmaI/netI 0.0707
_diffrn_reflns_limit_h_max 11
_diffrn_reflns_limit_h_min -11
_diffrn_reflns_limit_k_max 27
_diffrn_reflns_limit_k_min -25
_diffrn_reflns_limit_l_max 42
_diffrn_reflns_limit_l_min -42
_diffrn_reflns_number 53858
_diffrn_reflns_theta_full 30.64
_diffrn_reflns_theta_max 30.64
_diffrn_reflns_theta_min 1.26
_exptl_absorpt_coefficient_mu 5.765
_exptl_absorpt_correction_T_max 0.8934
_exptl_absorpt_correction_T_min 0.2767
_exptl_absorpt_correction_type multi-scan
_exptl_absorpt_process_details sadabs
_exptl_crystal_colour yellow
_exptl_crystal_density_diffrn 1.747
_exptl_crystal_density_method 'not measured'
_exptl_crystal_description needle
_exptl_crystal_F_000 2400
_exptl_crystal_size_max 0.30
_exptl_crystal_size_mid 0.03
_exptl_crystal_size_min 0.02
_refine_diff_density_max 0.939
_refine_diff_density_min -1.142
_refine_diff_density_rms 0.308
_refine_ls_abs_structure_details 'Flack H D (1983), Acta Cryst. A39, 876-881'
_refine_ls_abs_structure_Flack -0.008(9)
_refine_ls_extinction_method none
_refine_ls_goodness_of_fit_ref 1.094
_refine_ls_hydrogen_treatment constr
_refine_ls_matrix_type full
_refine_ls_number_parameters 605
_refine_ls_number_reflns 14317
_refine_ls_number_restraints 0
_refine_ls_restrained_S_all 1.094
_refine_ls_R_factor_all 0.0552
_refine_ls_R_factor_gt 0.0334
_refine_ls_shift/su_max 0.004
_refine_ls_shift/su_mean 0.000
_refine_ls_structure_factor_coef Fsqd
_refine_ls_weighting_details 'calc w=1/[\s^2^(Fo^2^)+(0.0461P)^2^+0.0000P] where P=(Fo^2^+2Fc^2^)/3'
_refine_ls_weighting_scheme calc
_refine_ls_wR_factor_gt 0.0695
_refine_ls_wR_factor_ref 0.1003
_reflns_number_gt 11666
_reflns_number_total 14317
_reflns_threshold_expression >2sigma(I)
_cod_data_source_file om800985u_si_002.cif
_cod_data_source_block lxw56
_cod_depositor_comments
;
The following automatic conversions were performed:

'_symmetry_cell_setting' value 'Orthorhombic' changed to
'orthorhombic' according to
/home/saulius/struct/CIF-dictionaries/cif_core.dic dictionary named
'cif_core.dic' version 2.4.1 from 2010-06-29.

Automatic conversion script
Id: cif_fix_values 1715 2011-07-08 13:25:40Z adriana 
;
_cod_original_sg_symbol_H-M P2(1)2(1)2(1)
_cod_database_code 4072427

loop_
_symmetry_equiv_pos_as_xyz
'x, y, z'
'-x+1/2, -y, z+1/2'
'-x, y+1/2, -z+1/2'
'x+1/2, -y+1/2, -z'

loop_
_atom_site_label
_atom_site_type_symbol
_atom_site_fract_x
_atom_site_fract_y
_atom_site_fract_z
_atom_site_U_iso_or_equiv
_atom_site_adp_type
_atom_site_occupancy
_atom_site_symmetry_multiplicity
_atom_site_calc_flag
_atom_site_refinement_flags
Ir1 Ir 1.03821(3) 0.376757(13) 0.803542(8) 0.01649(6) Uani 1 1 d .
Ir2 Ir 0.23431(3) 1.050382(14) 0.944284(9) 0.01942(6) Uani 1 1 d .
C1 C 0.8662(8) 0.2655(4) 0.8478(2) 0.0190(14) Uani 1 1 d .
C2 C 0.7981(9) 0.2278(4) 0.8843(2) 0.0224(15) Uani 1 1 d .
H2 H 0.8234 0.2408 0.9142 0.027 Uiso 1 1 calc R
C3 C 0.6972(9) 0.1733(4) 0.8762(3) 0.0274(16) Uani 1 1 d .
H3 H 0.6543 0.1477 0.9007 0.033 Uiso 1 1 calc R
C4 C 0.6533(8) 0.1530(4) 0.8318(3) 0.0244(15) Uani 1 1 d .
C5 C 0.5480(10) 0.0961(4) 0.8228(3) 0.0351(18) Uani 1 1 d .
H5 H 0.5120 0.0675 0.8467 0.042 Uiso 1 1 calc R
C6 C 0.4967(11) 0.0814(5) 0.7799(3) 0.044(2) Uani 1 1 d .
H6 H 0.4241 0.0435 0.7746 0.052 Uiso 1 1 calc R
C7 C 0.5505(9) 0.1215(5) 0.7447(3) 0.0347(18) Uani 1 1 d .
H7 H 0.5137 0.1113 0.7152 0.042 Uiso 1 1 calc R
C8 C 0.6551(9) 0.1755(4) 0.7515(3) 0.0274(16) Uani 1 1 d .
H8 H 0.6897 0.2025 0.7267 0.033 Uiso 1 1 calc R
C9 C 0.7141(8) 0.1926(4) 0.7948(2) 0.0221(14) Uani 1 1 d .
C10 C 0.8238(8) 0.2489(3) 0.8037(2) 0.0182(12) Uani 1 1 d .
C11 C 0.8872(8) 0.2955(4) 0.7679(2) 0.0174(13) Uani 1 1 d .
C12 C 0.8102(8) 0.3643(4) 0.7636(2) 0.0224(15) Uani 1 1 d .
C13 C 0.7842(9) 0.3931(4) 0.7198(3) 0.0261(16) Uani 1 1 d .
H13 H 0.7287 0.4363 0.7168 0.031 Uiso 1 1 calc R
C14 C 0.8374(10) 0.3598(4) 0.6829(3) 0.0310(18) Uani 1 1 d .
H14 H 0.8113 0.3787 0.6544 0.037 Uiso 1 1 calc R
C15 C 0.9326(9) 0.2967(4) 0.6851(2) 0.0239(15) Uani 1 1 d .
C16 C 0.9980(10) 0.2654(5) 0.6466(2) 0.0323(19) Uani 1 1 d .
H16 H 0.9763 0.2855 0.6182 0.039 Uiso 1 1 calc R
C17 C 1.0914(10) 0.2070(5) 0.6488(3) 0.036(2) Uani 1 1 d .
H17 H 1.1337 0.1865 0.6223 0.043 Uiso 1 1 calc R
C18 C 1.1244(9) 0.1777(4) 0.6900(3) 0.0281(17) Uani 1 1 d .
H18 H 1.1944 0.1382 0.6919 0.034 Uiso 1 1 calc R
C19 C 1.0561(9) 0.2055(3) 0.7286(2) 0.0203(13) Uani 1 1 d .
H19 H 1.0749 0.1834 0.7566 0.024 Uiso 1 1 calc R
C20 C 0.9601(9) 0.2657(4) 0.7269(2) 0.0199(13) Uani 1 1 d .
C21 C 1.3011(8) 0.3707(4) 0.7995(3) 0.0294(16) Uani 1 1 d .
C22 C 1.2620(10) 0.4136(4) 0.8370(3) 0.0306(17) Uani 1 1 d .
C23 C 1.1740(9) 0.4717(4) 0.8223(3) 0.0268(17) Uani 1 1 d .
C24 C 1.1562(9) 0.4666(4) 0.7747(3) 0.0250(16) Uani 1 1 d .
C25 C 1.2395(10) 0.4058(4) 0.7601(2) 0.0299(17) Uani 1 1 d .
C26 C 1.4006(10) 0.3046(5) 0.7999(4) 0.053(3) Uani 1 1 d .
H26A H 1.5193 0.3158 0.8003 0.080 Uiso 1 1 calc R
H26B H 1.3747 0.2774 0.7732 0.080 Uiso 1 1 calc R
H26C H 1.3726 0.2777 0.8267 0.080 Uiso 1 1 calc R
C27 C 1.3037(12) 0.3983(5) 0.8846(3) 0.044(2) Uani 1 1 d .
H27A H 1.2996 0.4413 0.9020 0.066 Uiso 1 1 calc R
H27B H 1.4156 0.3786 0.8863 0.066 Uiso 1 1 calc R
H27C H 1.2235 0.3652 0.8967 0.066 Uiso 1 1 calc R
C28 C 1.1145(12) 0.5313(5) 0.8500(3) 0.049(3) Uani 1 1 d .
H28A H 0.9973 0.5403 0.8434 0.074 Uiso 1 1 calc R
H28B H 1.1802 0.5726 0.8429 0.074 Uiso 1 1 calc R
H28C H 1.1272 0.5202 0.8817 0.074 Uiso 1 1 calc R
C29 C 1.0734(12) 0.5193(5) 0.7462(3) 0.049(3) Uani 1 1 d .
H29A H 1.1534 0.5554 0.7381 0.073 Uiso 1 1 calc R
H29B H 0.9809 0.5401 0.7628 0.073 Uiso 1 1 calc R
H29C H 1.0311 0.4972 0.7190 0.073 Uiso 1 1 calc R
C30 C 1.2713(12) 0.3833(6) 0.7129(3) 0.054(3) Uani 1 1 d .
H30A H 1.1824 0.4006 0.6935 0.081 Uiso 1 1 calc R
H30B H 1.2741 0.3326 0.7115 0.081 Uiso 1 1 calc R
H30C H 1.3780 0.4019 0.7028 0.081 Uiso 1 1 calc R
C31 C 0.4240(9) 0.9289(4) 0.9225(2) 0.0240(16) Uani 1 1 d .
C32 C 0.5094(9) 0.8788(5) 0.8951(2) 0.0303(17) Uani 1 1 d .
H32 H 0.4933 0.8794 0.8636 0.036 Uiso 1 1 calc R
C33 C 0.6108(10) 0.8315(4) 0.9131(3) 0.0299(18) Uani 1 1 d .
H33 H 0.6639 0.7986 0.8943 0.036 Uiso 1 1 calc R
C34 C 0.6400(9) 0.8300(4) 0.9597(3) 0.0251(16) Uani 1 1 d .
C35 C 0.7470(10) 0.7802(4) 0.9790(3) 0.0333(17) Uani 1 1 d .
H35 H 0.8034 0.7482 0.9603 0.040 Uiso 1 1 calc R
C36 C 0.7703(11) 0.7777(4) 1.0241(3) 0.0375(19) Uani 1 1 d .
H36 H 0.8399 0.7430 1.0366 0.045 Uiso 1 1 calc R
C37 C 0.6921(9) 0.8261(4) 1.0523(3) 0.0347(18) Uani 1 1 d .
H37 H 0.7102 0.8244 1.0837 0.042 Uiso 1 1 calc R
C38 C 0.5905(9) 0.8753(4) 1.0347(2) 0.0251(15) Uani 1 1 d .
H38 H 0.5409 0.9082 1.0541 0.030 Uiso 1 1 calc R
C39 C 0.5559(8) 0.8792(4) 0.9879(2) 0.0200(13) Uani 1 1 d .
C40 C 0.4460(9) 0.9273(4) 0.9688(2) 0.0195(13) Uani 1 1 d .
C41 C 0.3633(9) 0.9830(4) 0.9959(2) 0.0200(14) Uani 1 1 d .
C42 C 0.4355(8) 1.0530(4) 0.9945(3) 0.0249(15) Uani 1 1 d .
C43 C 0.4329(11) 1.0948(4) 1.0341(3) 0.040(2) Uani 1 1 d .
H43 H 0.4874 1.1384 1.0340 0.048 Uiso 1 1 calc R
C44 C 0.3554(11) 1.0736(5) 1.0711(3) 0.039(2) Uani 1 1 d .
H44 H 0.3601 1.1017 1.0971 0.047 Uiso 1 1 calc R
C45 C 0.2653(10) 1.0099(4) 1.0727(2) 0.0282(17) Uani 1 1 d .
C46 C 0.1754(11) 0.9903(6) 1.1114(3) 0.046(3) Uani 1 1 d .
H46 H 0.1727 1.0203 1.1365 0.055 Uiso 1 1 calc R
C47 C 0.0922(12) 0.9286(6) 1.1127(3) 0.049(3) Uani 1 1 d .
H47 H 0.0321 0.9158 1.1388 0.059 Uiso 1 1 calc R
C48 C 0.0955(10) 0.8853(5) 1.0768(3) 0.039(2) Uani 1 1 d .
H48 H 0.0361 0.8429 1.0779 0.047 Uiso 1 1 calc R
C49 C 0.1833(9) 0.9019(4) 1.0387(3) 0.0272(16) Uani 1 1 d .
H49 H 0.1851 0.8706 1.0142 0.033 Uiso 1 1 calc R
C50 C 0.2696(8) 0.9644(4) 1.0359(2) 0.0206(14) Uani 1 1 d .
C51 C -0.0136(8) 1.0467(4) 0.9186(3) 0.0250(15) Uani 1 1 d .
C52 C 0.0789(9) 1.1005(4) 0.8955(2) 0.0265(16) Uani 1 1 d .
C53 C 0.1278(9) 1.1501(4) 0.9279(3) 0.0281(17) Uani 1 1 d .
C54 C 0.0655(9) 1.1299(4) 0.9708(2) 0.0275(16) Uani 1 1 d .
C55 C -0.0204(9) 1.0654(4) 0.9649(2) 0.0284(17) Uani 1 1 d .
C56 C -0.0929(12) 0.9851(5) 0.8974(4) 0.048(2) Uani 1 1 d .
H56A H -0.1265 0.9522 0.9206 0.072 Uiso 1 1 calc R
H56B H -0.0135 0.9629 0.8771 0.072 Uiso 1 1 calc R
H56C H -0.1908 0.9999 0.8804 0.072 Uiso 1 1 calc R
C57 C 0.1111(10) 1.1036(5) 0.8458(3) 0.036(2) Uani 1 1 d .
H57A H 0.0088 1.1168 0.8302 0.054 Uiso 1 1 calc R
H57B H 0.1476 1.0580 0.8352 0.054 Uiso 1 1 calc R
H57C H 0.1977 1.1379 0.8396 0.054 Uiso 1 1 calc R
C58 C 0.2268(12) 1.2144(5) 0.9199(4) 0.051(3) Uani 1 1 d .
H58A H 0.3044 1.2066 0.8951 0.076 Uiso 1 1 calc R
H58B H 0.2891 1.2262 0.9470 0.076 Uiso 1 1 calc R
H58C H 0.1518 1.2526 0.9123 0.076 Uiso 1 1 calc R
C59 C 0.0695(13) 1.1711(6) 1.0132(3) 0.060(3) Uani 1 1 d .
H59A H -0.0362 1.1956 1.0169 0.089 Uiso 1 1 calc R
H59B H 0.1603 1.2048 1.0118 0.089 Uiso 1 1 calc R
H59C H 0.0870 1.1400 1.0386 0.089 Uiso 1 1 calc R
C60 C -0.1115(11) 1.0251(6) 1.0006(3) 0.052(3) Uani 1 1 d .
H60A H -0.2231 1.0444 1.0045 0.079 Uiso 1 1 calc R
H60B H -0.0505 1.0283 1.0288 0.079 Uiso 1 1 calc R
H60C H -0.1199 0.9765 0.9915 0.079 Uiso 1 1 calc R
O1 O 0.9724(6) 0.3164(2) 0.85687(15) 0.0213(10) Uani 1 1 d .
O2 O 0.7712(6) 0.3967(2) 0.80049(17) 0.0247(10) Uani 1 1 d .
O3 O 0.3257(6) 0.9750(3) 0.90302(16) 0.0276(12) Uani 1 1 d .
O4 O 0.4948(6) 1.0736(3) 0.9564(2) 0.0328(14) Uani 1 1 d .

loop_
_atom_site_aniso_label
_atom_site_aniso_U_11
_atom_site_aniso_U_22
_atom_site_aniso_U_33
_atom_site_aniso_U_23
_atom_site_aniso_U_13
_atom_site_aniso_U_12
Ir1 0.01567(11) 0.01520(11) 0.01861(11) -0.00074(11) 0.00125(10) -0.00020(9)
Ir2 0.01661(12) 0.02162(13) 0.02002(12) 0.00383(11) -0.00079(10) 0.00210(10)
C1 0.020(3) 0.014(3) 0.023(3) 0.002(3) 0.005(3) 0.000(2)
C2 0.024(4) 0.022(4) 0.021(3) 0.001(3) 0.005(3) 0.002(3)
C3 0.021(4) 0.028(4) 0.033(4) 0.009(3) 0.011(3) 0.002(3)
C4 0.014(3) 0.021(4) 0.038(4) 0.005(3) 0.008(3) -0.003(3)
C5 0.024(4) 0.032(4) 0.049(5) 0.008(4) 0.010(4) -0.007(3)
C6 0.032(5) 0.035(5) 0.064(6) -0.010(5) 0.002(4) -0.014(4)
C7 0.024(4) 0.035(4) 0.045(4) -0.013(4) 0.000(3) -0.011(4)
C8 0.020(4) 0.030(4) 0.033(4) -0.001(3) -0.002(3) 0.000(3)
C9 0.015(3) 0.020(3) 0.032(4) 0.001(3) 0.003(3) 0.001(2)
C10 0.015(3) 0.016(3) 0.023(3) 0.005(3) -0.001(3) 0.002(2)
C11 0.014(3) 0.018(3) 0.020(3) -0.002(3) -0.002(2) 0.004(2)
C12 0.011(3) 0.024(4) 0.032(4) 0.002(3) -0.001(2) 0.000(2)
C13 0.025(4) 0.018(4) 0.036(4) 0.007(3) -0.007(3) 0.005(3)
C14 0.032(4) 0.035(5) 0.026(4) 0.009(3) -0.007(3) -0.007(3)
C15 0.027(4) 0.025(4) 0.020(3) -0.002(3) 0.000(3) -0.006(3)
C16 0.038(5) 0.040(5) 0.018(3) 0.001(3) 0.004(3) -0.011(3)
C17 0.038(5) 0.041(5) 0.029(4) -0.012(4) 0.011(3) -0.007(4)
C18 0.027(4) 0.025(4) 0.032(4) -0.007(3) 0.011(3) -0.003(3)
C19 0.022(3) 0.015(3) 0.024(3) -0.002(3) 0.003(3) 0.002(3)
C20 0.019(3) 0.026(4) 0.015(3) -0.001(3) -0.002(3) -0.003(3)
C21 0.013(3) 0.024(4) 0.051(5) 0.000(4) 0.003(3) -0.001(3)
C22 0.024(4) 0.034(4) 0.034(4) 0.007(3) -0.002(3) -0.015(3)
C23 0.024(4) 0.026(4) 0.031(4) -0.002(3) -0.001(3) -0.011(3)
C24 0.022(3) 0.023(4) 0.031(4) 0.009(3) -0.004(3) -0.008(3)
C25 0.026(4) 0.040(5) 0.024(3) -0.009(3) 0.010(3) -0.016(3)
C26 0.020(4) 0.035(5) 0.104(9) -0.006(6) 0.005(5) 0.000(3)
C27 0.054(6) 0.043(6) 0.036(5) 0.012(4) -0.017(4) -0.020(4)
C28 0.052(6) 0.038(6) 0.058(6) -0.018(5) 0.018(5) -0.015(4)
C29 0.051(6) 0.032(5) 0.063(7) 0.025(5) -0.016(5) -0.014(4)
C30 0.048(6) 0.075(7) 0.038(5) -0.023(5) 0.025(4) -0.030(6)
C31 0.021(4) 0.034(4) 0.017(3) 0.000(3) 0.001(2) 0.001(3)
C32 0.029(4) 0.039(5) 0.022(3) 0.000(4) 0.005(3) 0.008(3)
C33 0.025(4) 0.036(5) 0.029(4) -0.013(4) 0.008(3) 0.000(3)
C34 0.021(4) 0.020(4) 0.035(4) -0.004(3) 0.004(3) -0.002(3)
C35 0.024(4) 0.028(4) 0.048(5) -0.007(4) -0.002(4) 0.009(3)
C36 0.031(4) 0.028(4) 0.053(5) 0.003(4) -0.007(4) 0.010(4)
C37 0.029(4) 0.036(5) 0.039(5) 0.002(4) -0.007(4) 0.006(3)
C38 0.023(3) 0.026(4) 0.027(4) -0.001(3) 0.000(3) 0.004(3)
C39 0.017(3) 0.018(3) 0.025(3) -0.004(3) 0.001(2) -0.002(3)
C40 0.017(3) 0.022(3) 0.019(3) -0.001(3) 0.001(3) 0.001(3)
C41 0.019(3) 0.021(4) 0.020(3) 0.001(3) -0.005(2) 0.003(3)
C42 0.018(3) 0.019(4) 0.037(4) 0.004(3) -0.007(3) 0.001(3)
C43 0.036(5) 0.023(4) 0.060(6) -0.010(4) -0.026(4) 0.003(3)
C44 0.038(5) 0.044(6) 0.035(5) -0.017(4) -0.018(4) 0.018(4)
C45 0.030(4) 0.034(4) 0.020(3) -0.009(3) -0.008(3) 0.017(3)
C46 0.036(5) 0.085(8) 0.017(4) -0.007(4) -0.003(3) 0.036(5)
C47 0.038(5) 0.086(9) 0.024(4) 0.019(5) 0.013(4) 0.018(5)
C48 0.029(4) 0.049(6) 0.040(5) 0.017(4) 0.005(3) 0.002(4)
C49 0.022(4) 0.028(4) 0.031(4) 0.008(3) 0.002(3) 0.004(3)
C50 0.016(3) 0.027(4) 0.018(3) -0.004(3) -0.006(2) 0.006(3)
C51 0.020(3) 0.017(3) 0.038(4) 0.002(3) -0.005(3) 0.002(3)
C52 0.021(4) 0.034(4) 0.025(4) 0.006(3) -0.002(3) 0.004(3)
C53 0.022(4) 0.024(4) 0.038(4) 0.000(3) -0.013(3) 0.004(3)
C54 0.026(4) 0.032(4) 0.025(3) -0.007(3) -0.009(3) 0.016(3)
C55 0.018(3) 0.040(5) 0.027(4) 0.003(3) 0.004(3) 0.011(3)
C56 0.038(5) 0.039(6) 0.066(7) -0.005(5) -0.012(5) -0.004(4)
C57 0.033(4) 0.049(6) 0.025(4) 0.009(4) -0.005(3) 0.013(4)
C58 0.046(6) 0.027(5) 0.080(7) 0.012(5) -0.024(5) -0.004(4)
C59 0.059(7) 0.080(8) 0.040(5) -0.029(5) -0.023(5) 0.042(6)
C60 0.021(4) 0.089(9) 0.047(6) 0.020(6) 0.012(4) 0.012(5)
O1 0.027(2) 0.024(3) 0.013(2) 0.0002(19) 0.001(2) -0.004(2)
O2 0.016(2) 0.023(2) 0.034(3) 0.000(2) 0.004(2) 0.0059(18)
O3 0.027(3) 0.037(3) 0.019(2) 0.000(2) 0.000(2) 0.014(2)
O4 0.015(3) 0.033(3) 0.050(4) 0.013(3) -0.003(2) -0.004(2)

loop_
_atom_type_symbol
_atom_type_description
_atom_type_scat_dispersion_real
_atom_type_scat_dispersion_imag
_atom_type_scat_source
C C 0.0033 0.0016 'International Tables Vol C Tables 4.2.6.8 and 6.1.1.4'
H H 0.0000 0.0000 'International Tables Vol C Tables 4.2.6.8 and 6.1.1.4'
O O 0.0106 0.0060 'International Tables Vol C Tables 4.2.6.8 and 6.1.1.4'
Ir Ir -1.4442 7.9887 'International Tables Vol C Tables 4.2.6.8 and 6.1.1.4'

loop_
_geom_angle_atom_site_label_1
_geom_angle_atom_site_label_2
_geom_angle_atom_site_label_3
_geom_angle
O1 Ir1 C21 105.8(3)
O1 Ir1 C25 144.5(3)
C21 Ir1 C25 39.5(3)
O1 Ir1 C24 152.1(2)
C21 Ir1 C24 65.3(3)
C25 Ir1 C24 38.5(3)
O1 Ir1 C22 92.4(2)
C21 Ir1 C22 38.7(3)
C25 Ir1 C22 64.4(3)
C24 Ir1 C22 63.7(3)
O1 Ir1 O2 82.97(19)
C21 Ir1 O2 171.0(3)
C25 Ir1 O2 132.1(3)
C24 Ir1 O2 106.0(2)
C22 Ir1 O2 140.8(3)
O1 Ir1 C12 98.3(2)
C21 Ir1 C12 142.6(3)
C25 Ir1 C12 109.2(3)
C24 Ir1 C12 103.7(3)
C22 Ir1 C12 166.7(3)
O2 Ir1 C12 34.6(2)
O1 Ir1 C23 113.8(2)
C21 Ir1 C23 64.3(3)
C25 Ir1 C23 64.1(3)
C24 Ir1 C23 38.3(3)
C22 Ir1 C23 37.2(3)
O2 Ir1 C23 110.6(2)
C12 Ir1 C23 129.9(3)
O1 Ir1 C11 80.3(2)
C21 Ir1 C11 118.2(3)
C25 Ir1 C11 107.7(3)
C24 Ir1 C11 127.5(3)
C22 Ir1 C11 152.9(3)
O2 Ir1 C11 64.6(2)
C12 Ir1 C11 38.6(2)
C23 Ir1 C11 165.0(3)
O3 Ir2 C51 95.5(3)
O3 Ir2 C52 96.9(3)
C51 Ir2 C52 39.6(3)
O3 Ir2 C55 127.6(3)
C51 Ir2 C55 38.8(3)
C52 Ir2 C55 65.2(3)
O3 Ir2 C53 129.7(3)
C51 Ir2 C53 65.1(3)
C52 Ir2 C53 38.3(3)
C55 Ir2 C53 64.4(3)
O3 Ir2 O4 84.2(2)
C51 Ir2 O4 165.1(2)
C52 Ir2 O4 125.5(2)
C55 Ir2 O4 147.1(3)
C53 Ir2 O4 103.7(3)
O3 Ir2 C54 159.6(2)
C51 Ir2 C54 64.9(3)
C52 Ir2 C54 64.5(3)
C55 Ir2 C54 38.4(3)
C53 Ir2 C54 38.3(3)
O4 Ir2 C54 113.1(3)
O3 Ir2 C42 99.4(2)
C51 Ir2 C42 158.2(3)
C52 Ir2 C42 151.2(3)
C55 Ir2 C42 119.9(3)
C53 Ir2 C42 115.1(3)
O4 Ir2 C42 34.4(2)
C54 Ir2 C42 101.1(3)
O3 Ir2 C41 80.7(2)
C51 Ir2 C41 130.7(3)
C52 Ir2 C41 170.0(3)
C55 Ir2 C41 108.5(3)
C53 Ir2 C41 147.7(3)
O4 Ir2 C41 64.1(2)
C54 Ir2 C41 116.0(3)
C42 Ir2 C41 38.3(3)
O1 C1 C10 121.3(6)
O1 C1 C2 117.9(6)
C10 C1 C2 120.8(6)
C3 C2 C1 119.5(7)
C2 C3 C4 122.0(7)
C5 C4 C3 122.7(7)
C5 C4 C9 118.2(7)
C3 C4 C9 119.2(7)
C6 C5 C4 121.2(8)
C5 C6 C7 120.1(8)
C8 C7 C6 120.8(8)
C7 C8 C9 121.7(8)
C8 C9 C10 123.8(7)
C8 C9 C4 117.8(7)
C10 C9 C4 118.3(7)
C1 C10 C9 120.2(6)
C1 C10 C11 117.1(6)
C9 C10 C11 122.6(6)
C12 C11 C20 116.5(6)
C12 C11 C10 117.6(6)
C20 C11 C10 119.9(6)
C12 C11 Ir1 68.9(4)
C20 C11 Ir1 116.7(5)
C10 C11 Ir1 105.4(4)
O2 C12 C13 123.3(7)
O2 C12 C11 117.3(6)
C13 C12 C11 119.3(6)
O2 C12 Ir1 72.0(4)
C13 C12 Ir1 124.9(5)
C11 C12 Ir1 72.5(4)
C14 C13 C12 121.0(7)
C13 C14 C15 122.5(7)
C16 C15 C20 119.1(7)
C16 C15 C14 121.9(7)
C20 C15 C14 119.0(6)
C17 C16 C15 121.8(7)
C16 C17 C18 119.4(7)
C17 C18 C19 120.5(7)
C18 C19 C20 120.6(7)
C19 C20 C15 118.5(6)
C19 C20 C11 120.8(6)
C15 C20 C11 120.7(6)
C22 C21 C25 106.9(6)
C22 C21 C26 126.9(8)
C25 C21 C26 125.9(8)
C22 C21 Ir1 72.8(4)
C25 C21 Ir1 71.2(4)
C26 C21 Ir1 125.2(5)
C23 C22 C21 109.2(7)
C23 C22 C27 124.9(8)
C21 C22 C27 125.8(8)
C23 C22 Ir1 72.4(4)
C21 C22 Ir1 68.5(4)
C27 C22 Ir1 124.0(5)
C22 C23 C24 108.0(7)
C22 C23 C28 127.3(8)
C24 C23 C28 124.7(8)
C22 C23 Ir1 70.4(4)
C24 C23 Ir1 69.0(4)
C28 C23 Ir1 128.4(6)
C25 C24 C23 108.2(7)
C25 C24 C29 127.2(8)
C23 C24 C29 124.5(8)
C25 C24 Ir1 70.5(4)
C23 C24 Ir1 72.6(4)
C29 C24 Ir1 125.6(6)
C24 C25 C21 107.5(6)
C24 C25 C30 127.5(8)
C21 C25 C30 124.9(8)
C24 C25 Ir1 71.1(4)
C21 C25 Ir1 69.2(4)
C30 C25 Ir1 128.4(6)
O3 C31 C40 121.8(7)
O3 C31 C32 119.0(6)
C40 C31 C32 119.2(7)
C33 C32 C31 121.3(7)
C32 C33 C34 120.8(7)
C33 C34 C35 121.3(7)
C33 C34 C39 119.0(7)
C35 C34 C39 119.7(7)
C36 C35 C34 120.9(7)
C35 C36 C37 120.4(8)
C38 C37 C36 120.1(8)
C37 C38 C39 122.3(7)
C40 C39 C38 123.8(6)
C40 C39 C34 119.7(6)
C38 C39 C34 116.5(7)
C31 C40 C39 119.8(6)
C31 C40 C41 117.5(6)
C39 C40 C41 122.3(6)
C50 C41 C42 117.0(6)
C50 C41 C40 119.6(6)
C42 C41 C40 117.9(6)
C50 C41 Ir2 117.5(5)
C42 C41 Ir2 68.7(4)
C40 C41 Ir2 104.3(4)
O4 C42 C43 124.0(8)
O4 C42 C41 116.8(7)
C43 C42 C41 119.3(7)
O4 C42 Ir2 71.3(4)
C43 C42 Ir2 124.3(5)
C41 C42 Ir2 73.0(4)
C44 C43 C42 121.2(8)
C43 C44 C45 122.1(8)
C50 C45 C46 118.9(8)
C50 C45 C44 119.8(7)
C46 C45 C44 121.2(8)
C47 C46 C45 120.5(8)
C48 C47 C46 120.1(8)
C47 C48 C49 121.4(9)
C48 C49 C50 120.4(8)
C49 C50 C45 118.7(7)
C49 C50 C41 121.3(6)
C45 C50 C41 119.9(7)
C55 C51 C52 107.4(7)
C55 C51 C56 126.7(8)
C52 C51 C56 125.9(8)
C55 C51 Ir2 71.4(4)
C52 C51 Ir2 70.6(4)
C56 C51 Ir2 125.4(6)
C53 C52 C51 107.4(7)
C53 C52 C57 126.8(7)
C51 C52 C57 125.8(7)
C53 C52 Ir2 71.3(4)
C51 C52 Ir2 69.8(4)
C57 C52 Ir2 125.8(5)
C52 C53 C54 109.4(7)
C52 C53 C58 126.8(8)
C54 C53 C58 123.8(8)
C52 C53 Ir2 70.4(4)
C54 C53 Ir2 72.2(4)
C58 C53 Ir2 124.3(6)
C53 C54 C55 107.2(6)
C53 C54 C59 127.3(9)
C55 C54 C59 125.1(8)
C53 C54 Ir2 69.5(4)
C55 C54 Ir2 69.4(4)
C59 C54 Ir2 131.5(5)
C51 C55 C54 108.6(7)
C51 C55 C60 124.8(8)
C54 C55 C60 126.5(8)
C51 C55 Ir2 69.8(4)
C54 C55 Ir2 72.2(4)
C60 C55 Ir2 126.3(6)
C1 O1 Ir1 115.3(4)
C12 O2 Ir1 73.4(3)
C31 O3 Ir2 115.3(4)
C42 O4 Ir2 74.2(4)

loop_
_geom_bond_atom_site_label_1
_geom_bond_atom_site_label_2
_geom_bond_distance
Ir1 O1 2.045(5)
Ir1 C21 2.125(6)
Ir1 C25 2.152(7)
Ir1 C24 2.160(7)
Ir1 C22 2.181(8)
Ir1 O2 2.187(5)
Ir1 C12 2.204(7)
Ir1 C23 2.207(7)
Ir1 C11 2.254(7)
Ir2 O3 2.045(5)
Ir2 C51 2.141(7)
Ir2 C52 2.153(7)
Ir2 C55 2.163(7)
Ir2 C53 2.164(8)
Ir2 O4 2.176(5)
Ir2 C54 2.199(7)
Ir2 C42 2.211(7)
Ir2 C41 2.270(7)
C1 O1 1.332(8)
C1 C10 1.398(10)
C1 C2 1.423(9)
C2 C3 1.352(10)
C3 C4 1.427(11)
C4 C5 1.414(11)
C4 C9 1.433(10)
C5 C6 1.377(13)
C6 C7 1.377(13)
C7 C8 1.356(11)
C8 C9 1.417(10)
C9 C10 1.426(9)
C10 C11 1.489(10)
C11 C12 1.473(10)
C11 C20 1.477(9)
C12 O2 1.306(9)
C12 C13 1.439(10)
C13 C14 1.345(11)
C14 C15 1.441(11)
C15 C16 1.403(10)
C15 C20 1.404(9)
C16 C17 1.357(12)
C17 C18 1.381(12)
C18 C19 1.388(10)
C19 C20 1.397(10)
C21 C22 1.429(11)
C21 C25 1.447(11)
C21 C26 1.507(11)
C22 C23 1.399(12)
C22 C27 1.492(11)
C23 C24 1.434(10)
C23 C28 1.497(12)
C24 C25 1.421(11)
C24 C29 1.484(11)
C25 C30 1.500(10)
C31 O3 1.327(9)
C31 C40 1.396(9)
C31 C32 1.443(10)
C32 C33 1.338(11)
C33 C34 1.413(11)
C34 C35 1.414(11)
C34 C39 1.441(10)
C35 C36 1.363(12)
C36 C37 1.408(12)
C37 C38 1.360(11)
C38 C39 1.428(9)
C39 C40 1.404(10)
C40 C41 1.503(10)
C41 C50 1.459(10)
C41 C42 1.473(10)
C42 O4 1.299(9)
C42 C43 1.432(11)
C43 C44 1.334(13)
C44 C45 1.429(13)
C45 C50 1.409(9)
C45 C46 1.415(12)
C46 C47 1.368(15)
C47 C48 1.361(14)
C48 C49 1.378(11)
C49 C50 1.395(10)
C51 C55 1.431(10)
C51 C52 1.455(11)
C51 C56 1.492(12)
C52 C53 1.418(11)
C52 C57 1.511(10)
C53 C54 1.430(11)
C53 C58 1.497(12)
C54 C55 1.435(12)
C54 C59 1.499(11)
C55 C60 1.511(12)
